data_6000633
loop_
_publ_author_name
'Millet, P.'
'Satto, C.'
'Sciau, P.'
'Galy, J.'

_publ_section_title
;
 MgV2O5 and delta LixV2O5: a comparative structural investigation
;
_journal_name_full 'Journal of Solid State Chemistry'
_journal_page_first 56
_journal_page_last 62
_journal_paper_doi 10.1006/jssc.1997.7654
_journal_volume 136
_journal_year 1998
_chemical_formula_sum 'Li O5 V2'
_space_group_name_H-M_alt 'C m c m'
_cell_angle_alpha 90.000
_cell_angle_beta 90.000
_cell_angle_gamma 90.000
_cell_length_a 3.6047
_cell_length_b 9.9157
_cell_length_c 11.2479
_cell_volume 402.04
_diffrn_ambient_temperature 294
_cod_database_code 6000633

loop_
_atom_site_label
_atom_site_fract_x
_atom_site_fract_y
_atom_site_fract_z
? ? ? ?
